data_4126679
loop_
_publ_author_name
'Arlow, Sophie I.'
'Hartwig, John F.'

_publ_section_title
;
 Synthesis, Characterization, and Reactivity of Palladium Fluoroenolate
 Complexes.
;
_journal_name_full 'Journal of the American Chemical Society'
_journal_paper_doi 10.1021/jacs.7b09949
_journal_year 2017
_chemical_formula_sum 'C46 H41 F2 Fe N O2 P2 Pd'
_chemical_formula_weight 901.99
_chemical_name_common SIA-VI-113
_chemical_name_systematic hartwig140
_space_group.centring_type P

_space_group_crystal_system triclinic
_space_group_IT_number 2
_space_group_name_Hall '-P 1'
_space_group_name_H-M_alt 'P -1'
_symmetry_space_group_name_Hall '-P 1'
_symmetry_space_group_name_H-M 'P -1'
_atom_sites_solution_hydrogens geom
_atom_sites_solution_primary iterative
_atom_sites_solution_secondary difmap
_audit_creation_method SHELXL-2014/7
_cell_angle_alpha 106.347(3)
_cell_angle_beta 90.868(3)
_cell_angle_gamma 97.639(4)
_cell_formula_units_Z 2
_cell_length_a 10.9331(7)
_cell_length_b 12.8305(8)
_cell_length_c 14.1647(8)
_cell_measurement_reflns_used 9094
_cell_measurement_temperature 100(2)
_cell_measurement_theta_max 25.34
_cell_measurement_theta_min 2.34
_cell_volume 1886.8(2)
_computing_cell_refinement 'Bruker SAINT'
_computing_data_collection 'Bruker APEX2'
_computing_data_reduction 'Bruker SAINT'
_computing_molecular_graphics ORTEP-32
_computing_publication_material WinGX
_computing_structure_refinement SHELXL-2014
_computing_structure_solution SHELXT-2014
_diffrn_ambient_temperature 100(2)
_diffrn_detector_area_resol_mean 8.366
_diffrn_measured_fraction_theta_full 0.953
_diffrn_measured_fraction_theta_max 0.946
_diffrn_measurement_device_type 'Bruker APEX-II CCD'
_diffrn_measurement_method '\f and \w scans'
_diffrn_radiation_type MoK\a
_diffrn_radiation_wavelength 0.71073
_diffrn_reflns_av_R_equivalents 0.0421
_diffrn_reflns_av_unetI/netI 0.0585
_diffrn_reflns_Laue_measured_fraction_full 0.953
_diffrn_reflns_Laue_measured_fraction_max 0.946
_diffrn_reflns_limit_h_max 13
_diffrn_reflns_limit_h_min -13
_diffrn_reflns_limit_k_max 15
_diffrn_reflns_limit_k_min -15
_diffrn_reflns_limit_l_max 17
_diffrn_reflns_limit_l_min -17
_diffrn_reflns_number 11745
_diffrn_reflns_point_group_measured_fraction_full 0.953
_diffrn_reflns_point_group_measured_fraction_max 0.946
_diffrn_reflns_theta_full 25.000
_diffrn_reflns_theta_max 25.394
_diffrn_reflns_theta_min 1.500
_diffrn_source 'microfocus sealed tube'
_exptl_absorpt_coefficient_mu 0.998
_exptl_absorpt_correction_T_max 0.928
_exptl_absorpt_correction_T_min 0.805
_exptl_absorpt_correction_type multi-scan
_exptl_absorpt_process_details SADABS
_exptl_crystal_colour yellow
_exptl_crystal_density_diffrn 1.588
_exptl_crystal_description prism
_exptl_crystal_F_000 920
_exptl_crystal_size_max 0.030
_exptl_crystal_size_mid 0.030
_exptl_crystal_size_min 0.020
_refine_diff_density_max 1.077
_refine_diff_density_min -0.513
_refine_diff_density_rms 0.099
_refine_ls_extinction_method none
_refine_ls_goodness_of_fit_ref 1.039
_refine_ls_hydrogen_treatment constr
_refine_ls_matrix_type full
_refine_ls_number_parameters 498
_refine_ls_number_reflns 11745
_refine_ls_number_restraints 0
_refine_ls_restrained_S_all 1.039
_refine_ls_R_factor_all 0.0511
_refine_ls_R_factor_gt 0.0391
_refine_ls_shift/su_max 0.001
_refine_ls_shift/su_mean 0.000
_refine_ls_structure_factor_coef Fsqd
_refine_ls_weighting_details 'w=1/[\s^2^(Fo^2^)+(0.0519P)^2^+1.1890P] where P=(Fo^2^+2Fc^2^)/3'
_refine_ls_weighting_scheme calc
_refine_ls_wR_factor_gt 0.0980
_refine_ls_wR_factor_ref 0.1048
_reflns_Friedel_coverage 0.000
_reflns_number_gt 9796
_reflns_number_total 11745
_reflns_threshold_expression 'I > 2\s(I)'
_cod_data_source_file ja7b09949_si_004.cif
_cod_data_source_block hartwig140
_cod_depositor_comments
;
The following automatic conversions were performed:

'_space_group.centring_type' value 'primitive' was replaced with the
value 'P' as specified in the replacement file
'/home/antanas/src/cod-tools/trunk/data/replacement-values/replacement_values.lst'.

Automatic conversion script
Id: cif_fix_values 5642 2017-10-24 12:04:52Z antanas 
;
_cod_database_code 4126679
_shelx_shelxl_version_number 2014/7
_shelx_space_group_comment
; 
The symmetry employed for this shelxl refinement is uniquely defined 
by the following loop, which should always be used as a source of 
symmetry information in preference to the above space-group names. 
They are only intended as comments. 
;
_shelx_estimated_absorpt_t_min 0.971
_shelx_estimated_absorpt_t_max 0.980

loop_
_space_group_symop_operation_xyz
'x, y, z'
'-x, -y, -z'

loop_
_atom_site_label
_atom_site_type_symbol
_atom_site_fract_x
_atom_site_fract_y
_atom_site_fract_z
_atom_site_U_iso_or_equiv
_atom_site_adp_type
_atom_site_occupancy
_atom_site_site_symmetry_order
_atom_site_calc_flag
_atom_site_refinement_flags_posn
_atom_site_refinement_flags_adp
C1 C 0.7821(3) 0.8389(4) 0.2133(3) 0.0163(9) Uani 1 1 d . .
C2 C 0.7947(4) 0.9457(4) 0.2739(4) 0.0245(11) Uani 1 1 d . .
H2 H 0.7980 0.9591 0.3435 0.029 Uiso 1 1 calc R U
C3 C 0.8026(4) 1.0346(4) 0.2335(4) 0.0324(12) Uani 1 1 d . .
H3 H 0.8104 1.1075 0.2758 0.039 Uiso 1 1 calc R U
C4 C 0.7992(4) 1.0160(4) 0.1319(4) 0.0355(13) Uani 1 1 d . .
H4 H 0.8009 1.0759 0.1046 0.043 Uiso 1 1 calc R U
C5 C 0.7931(4) 0.9099(4) 0.0707(4) 0.0320(12) Uani 1 1 d . .
H5 H 0.7939 0.8968 0.0013 0.038 Uiso 1 1 calc R U
C6 C 0.7859(4) 0.8227(4) 0.1116(3) 0.0238(10) Uani 1 1 d . .
H6 H 0.7835 0.7503 0.0693 0.029 Uiso 1 1 calc R U
C7 C 0.9464(3) 0.7143(3) 0.2639(3) 0.0124(8) Uani 1 1 d . .
C8 C 1.0069(4) 0.8244(4) 0.3347(3) 0.0172(9) Uani 1 1 d . .
C9 C 1.1482(4) 0.9964(4) 0.3842(3) 0.0232(10) Uani 1 1 d . .
H9A H 1.2370 0.9945 0.3973 0.028 Uiso 1 1 calc R U
H9B H 1.1060 1.0016 0.4463 0.028 Uiso 1 1 calc R U
C10 C 1.1341(4) 1.0958(4) 0.3500(3) 0.0282(11) Uani 1 1 d . .
H10A H 1.0452 1.1023 0.3445 0.034 Uiso 1 1 calc R U
H10B H 1.1753 1.1626 0.3996 0.034 Uiso 1 1 calc R U
C11 C 1.1301(4) 0.9928(4) 0.1842(4) 0.0290(11) Uani 1 1 d . .
H11A H 1.1669 0.9895 0.1202 0.035 Uiso 1 1 calc R U
H11B H 1.0407 0.9960 0.1762 0.035 Uiso 1 1 calc R U
C12 C 1.1477(4) 0.8894(4) 0.2135(3) 0.0219(10) Uani 1 1 d . .
H12A H 1.1058 0.8236 0.1632 0.026 Uiso 1 1 calc R U
H12B H 1.2369 0.8832 0.2175 0.026 Uiso 1 1 calc R U
C13 C 0.8131(3) 0.4382(3) 0.2048(3) 0.0134(9) Uani 1 1 d . .
C14 C 0.8679(3) 0.3522(3) 0.2211(3) 0.0157(9) Uani 1 1 d . .
H14 H 0.8608 0.3363 0.2825 0.019 Uiso 1 1 calc R U
C15 C 0.9328(4) 0.2895(4) 0.1476(3) 0.0205(10) Uani 1 1 d . .
H15 H 0.9722 0.2325 0.1599 0.025 Uiso 1 1 calc R U
C16 C 0.9404(4) 0.3095(4) 0.0570(3) 0.0225(10) Uani 1 1 d . .
H16 H 0.9840 0.2658 0.0069 0.027 Uiso 1 1 calc R U
C17 C 0.8845(4) 0.3932(4) 0.0392(3) 0.0225(10) Uani 1 1 d . .
H17 H 0.8889 0.4066 -0.0234 0.027 Uiso 1 1 calc R U
C18 C 0.8219(4) 0.4576(4) 0.1129(3) 0.0173(9) Uani 1 1 d . .
H18 H 0.7846 0.5156 0.1006 0.021 Uiso 1 1 calc R U
C19 C 0.7992(3) 0.5311(3) 0.4195(3) 0.0124(9) Uani 1 1 d . .
C20 C 0.7742(3) 0.4377(4) 0.4536(3) 0.0149(9) Uani 1 1 d . .
H20 H 0.7226 0.3742 0.4146 0.018 Uiso 1 1 calc R U
C21 C 0.8250(3) 0.4384(3) 0.5445(3) 0.0157(9) Uani 1 1 d . .
H21 H 0.8097 0.3748 0.5667 0.019 Uiso 1 1 calc R U
C22 C 0.8973(3) 0.5313(3) 0.6024(3) 0.0157(9) Uani 1 1 d . .
H22 H 0.9323 0.5313 0.6643 0.019 Uiso 1 1 calc R U
C23 C 0.9192(3) 0.6244(3) 0.5709(3) 0.0152(9) Uani 1 1 d . .
H23 H 0.9679 0.6887 0.6116 0.018 Uiso 1 1 calc R U
C24 C 0.8702(3) 0.6242(3) 0.4794(3) 0.0144(9) Uani 1 1 d . .
H24 H 0.8856 0.6884 0.4580 0.017 Uiso 1 1 calc R U
C25 C 0.5885(3) 0.4448(3) 0.3004(3) 0.0125(8) Uani 1 1 d . .
C26 C 0.5448(4) 0.3370(3) 0.2399(3) 0.0158(9) Uani 1 1 d . .
H26 H 0.5883 0.2948 0.1888 0.019 Uiso 1 1 calc R U
C27 C 0.4244(4) 0.3023(4) 0.2683(3) 0.0175(9) Uani 1 1 d . .
H27 H 0.3736 0.2342 0.2390 0.021 Uiso 1 1 calc R U
C28 C 0.3952(4) 0.3883(4) 0.3483(3) 0.0170(9) Uani 1 1 d . .
H28 H 0.3213 0.3872 0.3825 0.020 Uiso 1 1 calc R U
C29 C 0.4943(3) 0.4766(3) 0.3692(3) 0.0138(9) Uani 1 1 d . .
H29 H 0.4980 0.5444 0.4192 0.017 Uiso 1 1 calc R U
C30 C 0.4758(4) 0.5034(3) 0.1125(3) 0.0159(9) Uani 1 1 d . .
H30 H 0.5543 0.5059 0.0846 0.019 Uiso 1 1 calc R U
C31 C 0.3776(4) 0.4163(4) 0.0820(3) 0.0202(10) Uani 1 1 d . .
H31 H 0.3787 0.3501 0.0309 0.024 Uiso 1 1 calc R U
C32 C 0.2760(4) 0.4450(4) 0.1415(3) 0.0191(9) Uani 1 1 d . .
H32 H 0.1976 0.4013 0.1366 0.023 Uiso 1 1 calc R U
C33 C 0.3123(4) 0.5496(4) 0.2088(3) 0.0167(9) Uani 1 1 d . .
H33 H 0.2622 0.5883 0.2568 0.020 Uiso 1 1 calc R U
C34 C 0.4384(3) 0.5879(3) 0.1923(3) 0.0129(9) Uani 1 1 d . .
C35 C 0.4836(4) 0.7668(3) 0.3726(3) 0.0145(9) Uani 1 1 d . .
C36 C 0.3640(4) 0.7936(3) 0.3878(3) 0.0167(9) Uani 1 1 d . .
H36 H 0.3090 0.7857 0.3328 0.020 Uiso 1 1 calc R U
C37 C 0.3255(4) 0.8316(4) 0.4827(3) 0.0222(10) Uani 1 1 d . .
H37 H 0.2439 0.8487 0.4926 0.027 Uiso 1 1 calc R U
C38 C 0.4058(4) 0.8446(4) 0.5631(3) 0.0217(10) Uani 1 1 d . .
H38 H 0.3782 0.8683 0.6279 0.026 Uiso 1 1 calc R U
C39 C 0.5255(4) 0.8232(4) 0.5493(3) 0.0211(10) Uani 1 1 d . .
H39 H 0.5815 0.8353 0.6045 0.025 Uiso 1 1 calc R U
C40 C 0.5643(4) 0.7839(3) 0.4539(3) 0.0174(9) Uani 1 1 d . .
H40 H 0.6466 0.7686 0.4445 0.021 Uiso 1 1 calc R U
C41 C 0.4845(3) 0.8024(3) 0.1824(3) 0.0139(9) Uani 1 1 d . .
C42 C 0.5042(4) 0.9159(4) 0.2252(3) 0.0186(9) Uani 1 1 d . .
H42 H 0.5409 0.9457 0.2901 0.022 Uiso 1 1 calc R U
C43 C 0.4702(4) 0.9853(4) 0.1728(3) 0.0207(10) Uani 1 1 d . .
H43 H 0.4860 1.0625 0.2016 0.025 Uiso 1 1 calc R U
C44 C 0.4140(4) 0.9433(4) 0.0797(3) 0.0238(11) Uani 1 1 d . .
H44 H 0.3909 0.9912 0.0444 0.029 Uiso 1 1 calc R U
C45 C 0.3918(4) 0.8325(4) 0.0387(3) 0.0216(10) Uani 1 1 d . .
H45 H 0.3521 0.8035 -0.0252 0.026 Uiso 1 1 calc R U
C46 C 0.4263(4) 0.7610(4) 0.0888(3) 0.0178(9) Uani 1 1 d . .
H46 H 0.4100 0.6840 0.0590 0.021 Uiso 1 1 calc R U
N1 N 1.0955(3) 0.8959(3) 0.3096(2) 0.0179(8) Uani 1 1 d . .
O1 O 0.9738(3) 0.8437(2) 0.4200(2) 0.0226(7) Uani 1 1 d . .
O2 O 1.1865(3) 1.0887(3) 0.2566(2) 0.0301(8) Uani 1 1 d . .
F1 F 0.9958(2) 0.63769(19) 0.29878(17) 0.0182(5) Uani 1 1 d . .
F2 F 0.9840(2) 0.69441(19) 0.16925(16) 0.0191(5) Uani 1 1 d . .
P1 P 0.73374(9) 0.53069(9) 0.29960(7) 0.0115(2) Uani 1 1 d . .
P2 P 0.53819(9) 0.71296(9) 0.24994(7) 0.0123(2) Uani 1 1 d . .
Fe1 Fe 0.42988(5) 0.44484(5) 0.22687(4) 0.01270(16) Uani 1 1 d . .
Pd1 Pd 0.75112(3) 0.70092(3) 0.26091(2) 0.01214(12) Uani 1 1 d . .

loop_
_atom_site_aniso_label
_atom_site_aniso_U_11
_atom_site_aniso_U_22
_atom_site_aniso_U_33
_atom_site_aniso_U_23
_atom_site_aniso_U_13
_atom_site_aniso_U_12
C1 0.0052(19) 0.020(3) 0.026(2) 0.0121(19) -0.0028(17) -0.0016(17)
C2 0.017(2) 0.018(3) 0.042(3) 0.012(2) 0.006(2) 0.007(2)
C3 0.015(2) 0.015(3) 0.069(4) 0.015(3) 0.001(2) 0.003(2)
C4 0.019(2) 0.034(3) 0.066(4) 0.037(3) -0.008(2) -0.003(2)
C5 0.023(3) 0.039(3) 0.044(3) 0.030(3) -0.006(2) -0.003(2)
C6 0.016(2) 0.025(3) 0.036(3) 0.018(2) 0.000(2) 0.000(2)
C7 0.014(2) 0.017(2) 0.0066(18) 0.0078(16) -0.0020(16) -0.0054(17)
C8 0.015(2) 0.017(2) 0.022(2) 0.0089(18) -0.0007(18) 0.0041(18)
C9 0.015(2) 0.020(3) 0.030(2) 0.003(2) 0.0042(19) -0.0026(19)
C10 0.023(2) 0.024(3) 0.038(3) 0.008(2) 0.005(2) 0.006(2)
C11 0.021(2) 0.036(3) 0.036(3) 0.020(2) 0.010(2) 0.004(2)
C12 0.019(2) 0.022(3) 0.023(2) 0.006(2) 0.0071(19) -0.001(2)
C13 0.0080(19) 0.017(2) 0.014(2) 0.0039(17) 0.0016(16) -0.0008(17)
C14 0.014(2) 0.015(2) 0.018(2) 0.0040(18) 0.0013(17) 0.0030(18)
C15 0.016(2) 0.017(2) 0.027(2) 0.0015(19) 0.0000(19) 0.0047(19)
C16 0.015(2) 0.025(3) 0.020(2) -0.0056(19) 0.0050(18) 0.0008(19)
C17 0.019(2) 0.030(3) 0.015(2) 0.0037(19) 0.0031(18) -0.001(2)
C18 0.017(2) 0.015(2) 0.021(2) 0.0079(18) 0.0012(18) 0.0000(18)
C19 0.0093(19) 0.015(2) 0.015(2) 0.0077(18) 0.0024(16) 0.0036(17)
C20 0.014(2) 0.015(2) 0.017(2) 0.0052(17) 0.0052(17) 0.0047(18)
C21 0.015(2) 0.014(2) 0.020(2) 0.0062(18) 0.0038(18) 0.0041(18)
C22 0.013(2) 0.022(3) 0.013(2) 0.0057(18) 0.0029(17) 0.0077(19)
C23 0.011(2) 0.015(2) 0.016(2) 0.0005(17) 0.0022(17) 0.0002(17)
C24 0.013(2) 0.015(2) 0.018(2) 0.0073(18) 0.0069(17) 0.0076(18)
C25 0.0101(19) 0.014(2) 0.015(2) 0.0062(17) 0.0004(16) 0.0025(17)
C26 0.014(2) 0.014(2) 0.020(2) 0.0065(18) 0.0025(17) 0.0017(18)
C27 0.021(2) 0.012(2) 0.022(2) 0.0088(18) 0.0025(18) 0.0018(18)
C28 0.017(2) 0.019(2) 0.020(2) 0.0112(18) 0.0042(18) 0.0038(19)
C29 0.017(2) 0.013(2) 0.015(2) 0.0074(17) 0.0037(17) 0.0060(18)
C30 0.018(2) 0.018(2) 0.014(2) 0.0065(17) 0.0009(17) 0.0039(18)
C31 0.023(2) 0.022(3) 0.015(2) 0.0056(19) -0.0024(18) 0.000(2)
C32 0.016(2) 0.022(3) 0.021(2) 0.0093(19) -0.0036(18) -0.0023(19)
C33 0.015(2) 0.019(2) 0.021(2) 0.0114(18) 0.0013(18) 0.0048(18)
C34 0.013(2) 0.018(2) 0.0086(19) 0.0054(17) -0.0032(16) 0.0028(17)
C35 0.020(2) 0.010(2) 0.014(2) 0.0056(17) 0.0031(17) 0.0015(17)
C36 0.018(2) 0.014(2) 0.019(2) 0.0069(18) -0.0016(18) 0.0023(18)
C37 0.024(2) 0.015(2) 0.029(2) 0.0057(19) 0.009(2) 0.0039(19)
C38 0.033(3) 0.016(2) 0.016(2) 0.0053(18) 0.009(2) -0.001(2)
C39 0.026(2) 0.019(3) 0.016(2) 0.0040(18) -0.0014(19) 0.002(2)
C40 0.020(2) 0.014(2) 0.020(2) 0.0069(18) 0.0001(18) 0.0033(18)
C41 0.0093(19) 0.018(2) 0.017(2) 0.0089(18) 0.0028(17) 0.0026(17)
C42 0.014(2) 0.020(3) 0.024(2) 0.0087(19) 0.0036(18) 0.0030(18)
C43 0.016(2) 0.020(3) 0.031(3) 0.014(2) 0.0047(19) 0.0043(19)
C44 0.019(2) 0.034(3) 0.031(3) 0.025(2) 0.011(2) 0.014(2)
C45 0.021(2) 0.031(3) 0.016(2) 0.011(2) 0.0002(18) 0.009(2)
C46 0.021(2) 0.020(2) 0.015(2) 0.0066(18) 0.0053(18) 0.0083(19)
N1 0.0148(18) 0.020(2) 0.0164(18) 0.0029(16) 0.0017(15) -0.0010(16)
O1 0.0278(17) 0.0201(18) 0.0176(15) 0.0036(13) 0.0057(13) -0.0010(14)
O2 0.0278(18) 0.0203(19) 0.045(2) 0.0151(16) 0.0079(16) 0.0021(15)
F1 0.0162(12) 0.0152(13) 0.0251(13) 0.0074(10) 0.0024(10) 0.0051(10)
F2 0.0213(13) 0.0181(14) 0.0172(12) 0.0043(10) 0.0073(10) 0.0015(11)
P1 0.0103(5) 0.0122(6) 0.0129(5) 0.0047(4) 0.0017(4) 0.0022(4)
P2 0.0122(5) 0.0122(6) 0.0138(5) 0.0055(4) 0.0013(4) 0.0022(4)
Fe1 0.0115(3) 0.0124(4) 0.0149(3) 0.0054(3) 0.0013(2) 0.0011(2)
Pd1 0.01107(16) 0.0116(2) 0.01509(19) 0.00580(13) 0.00172(13) 0.00203(13)

loop_
_atom_type_symbol
_atom_type_description
_atom_type_scat_dispersion_real
_atom_type_scat_dispersion_imag
_atom_type_scat_source
C C 0.0033 0.0016 'International Tables Vol C Tables 4.2.6.8 and 6.1.1.4'
H H 0.0000 0.0000 'International Tables Vol C Tables 4.2.6.8 and 6.1.1.4'
N N 0.0061 0.0033 'International Tables Vol C Tables 4.2.6.8 and 6.1.1.4'
O O 0.0106 0.0060 'International Tables Vol C Tables 4.2.6.8 and 6.1.1.4'
F F 0.0171 0.0103 'International Tables Vol C Tables 4.2.6.8 and 6.1.1.4'
P P 0.1023 0.0942 'International Tables Vol C Tables 4.2.6.8 and 6.1.1.4'
Fe Fe 0.3463 0.8444 'International Tables Vol C Tables 4.2.6.8 and 6.1.1.4'
Pd Pd -0.9988 1.0072 'International Tables Vol C Tables 4.2.6.8 and 6.1.1.4'

loop_
_geom_angle_atom_site_label_1
_geom_angle_atom_site_label_2
_geom_angle_atom_site_label_3
_geom_angle
C2 C1 C6 118.1(4)
C2 C1 Pd1 124.9(3)
C6 C1 Pd1 117.0(3)
C1 C2 C3 120.6(5)
C1 C2 H2 119.7
C3 C2 H2 119.7
C4 C3 C2 120.2(5)
C4 C3 H3 119.9
C2 C3 H3 119.9
C5 C4 C3 119.7(4)
C5 C4 H4 120.2
C3 C4 H4 120.2
C4 C5 C6 119.5(5)
C4 C5 H5 120.2
C6 C5 H5 120.2
C5 C6 C1 121.7(5)
C5 C6 H6 119.1
C1 C6 H6 119.1
F2 C7 F1 103.5(3)
F2 C7 C8 114.5(3)
F1 C7 C8 103.1(3)
F2 C7 Pd1 109.1(2)
F1 C7 Pd1 115.1(2)
C8 C7 Pd1 111.3(2)
O1 C8 N1 120.2(4)
O1 C8 C7 115.3(3)
N1 C8 C7 124.4(3)
N1 C9 C10 110.7(4)
N1 C9 H9A 109.5
C10 C9 H9A 109.5
N1 C9 H9B 109.5
C10 C9 H9B 109.5
H9A C9 H9B 108.1
O2 C10 C9 111.7(3)
O2 C10 H10A 109.3
C9 C10 H10A 109.3
O2 C10 H10B 109.3
C9 C10 H10B 109.3
H10A C10 H10B 107.9
O2 C11 C12 111.0(4)
O2 C11 H11A 109.4
C12 C11 H11A 109.4
O2 C11 H11B 109.4
C12 C11 H11B 109.4
H11A C11 H11B 108.0
N1 C12 C11 109.2(3)
N1 C12 H12A 109.8
C11 C12 H12A 109.8
N1 C12 H12B 109.8
C11 C12 H12B 109.8
H12A C12 H12B 108.3
C18 C13 C14 118.6(3)
C18 C13 P1 118.0(3)
C14 C13 P1 123.4(3)
C15 C14 C13 120.2(4)
C15 C14 H14 119.9
C13 C14 H14 119.9
C16 C15 C14 120.4(4)
C16 C15 H15 119.8
C14 C15 H15 119.8
C15 C16 C17 119.9(4)
C15 C16 H16 120.0
C17 C16 H16 120.0
C16 C17 C18 119.9(4)
C16 C17 H17 120.0
C18 C17 H17 120.0
C17 C18 C13 120.8(4)
C17 C18 H18 119.6
C13 C18 H18 119.6
C24 C19 C20 119.0(4)
C24 C19 P1 120.5(3)
C20 C19 P1 120.4(3)
C21 C20 C19 120.1(4)
C21 C20 H20 120.0
C19 C20 H20 120.0
C22 C21 C20 120.1(4)
C22 C21 H21 119.9
C20 C21 H21 119.9
C21 C22 C23 120.2(4)
C21 C22 H22 119.9
C23 C22 H22 119.9
C22 C23 C24 120.2(4)
C22 C23 H23 119.9
C24 C23 H23 119.9
C19 C24 C23 120.4(4)
C19 C24 H24 119.8
C23 C24 H24 119.8
C26 C25 C29 106.9(3)
C26 C25 P1 129.3(3)
C29 C25 P1 123.7(3)
C26 C25 Fe1 70.2(2)
C29 C25 Fe1 70.0(2)
P1 C25 Fe1 126.0(2)
C25 C26 C27 109.1(3)
C25 C26 Fe1 68.6(2)
C27 C26 Fe1 70.9(2)
C25 C26 H26 125.5
C27 C26 H26 125.5
Fe1 C26 H26 126.6
C28 C27 C26 107.2(4)
C28 C27 Fe1 70.0(2)
C26 C27 Fe1 68.2(2)
C28 C27 H27 126.4
C26 C27 H27 126.4
Fe1 C27 H27 126.9
C27 C28 C29 109.2(3)
C27 C28 Fe1 69.9(2)
C29 C28 Fe1 68.5(2)
C27 C28 H28 125.4
C29 C28 H28 125.4
Fe1 C28 H28 127.7
C28 C29 C25 107.6(4)
C28 C29 Fe1 71.0(2)
C25 C29 Fe1 68.1(2)
C28 C29 H29 126.2
C25 C29 H29 126.2
Fe1 C29 H29 126.3
C31 C30 C34 109.1(3)
C31 C30 Fe1 70.6(2)
C34 C30 Fe1 69.4(2)
C31 C30 H30 125.4
C34 C30 H30 125.4
Fe1 C30 H30 126.1
C30 C31 C32 108.0(4)
C30 C31 Fe1 68.7(2)
C32 C31 Fe1 70.3(2)
C30 C31 H31 126.0
C32 C31 H31 126.0
Fe1 C31 H31 126.6
C33 C32 C31 108.2(4)
C33 C32 Fe1 69.3(2)
C31 C32 Fe1 68.9(2)
C33 C32 H32 125.9
C31 C32 H32 125.9
Fe1 C32 H32 127.5
C32 C33 C34 108.6(3)
C32 C33 Fe1 70.5(2)
C34 C33 Fe1 68.3(2)
C32 C33 H33 125.7
C34 C33 H33 125.7
Fe1 C33 H33 127.1
C30 C34 C33 106.1(4)
C30 C34 P2 122.3(3)
C33 C34 P2 131.6(3)
C30 C34 Fe1 68.9(2)
C33 C34 Fe1 70.0(2)
P2 C34 Fe1 126.9(2)
C40 C35 C36 118.8(4)
C40 C35 P2 118.8(3)
C36 C35 P2 122.4(3)
C37 C36 C35 120.3(4)
C37 C36 H36 119.9
C35 C36 H36 119.9
C38 C37 C36 120.2(4)
C38 C37 H37 119.9
C36 C37 H37 119.9
C39 C38 C37 120.2(4)
C39 C38 H38 119.9
C37 C38 H38 119.9
C38 C39 C40 119.8(4)
C38 C39 H39 120.1
C40 C39 H39 120.1
C35 C40 C39 120.6(4)
C35 C40 H40 119.7
C39 C40 H40 119.7
C46 C41 C42 118.7(4)
C46 C41 P2 122.1(3)
C42 C41 P2 119.3(3)
C43 C42 C41 120.0(4)
C43 C42 H42 120.0
C41 C42 H42 120.0
C44 C43 C42 120.7(4)
C44 C43 H43 119.6
C42 C43 H43 119.6
C45 C44 C43 119.4(4)
C45 C44 H44 120.3
C43 C44 H44 120.3
C44 C45 C46 121.2(4)
C44 C45 H45 119.4
C46 C45 H45 119.4
C45 C46 C41 120.0(4)
C45 C46 H46 120.0
C41 C46 H46 120.0
C8 N1 C9 119.3(3)
C8 N1 C12 129.2(4)
C9 N1 C12 111.5(3)
C11 O2 C10 110.5(3)
C25 P1 C19 97.76(17)
C25 P1 C13 101.31(18)
C19 P1 C13 107.17(17)
C25 P1 Pd1 124.10(12)
C19 P1 Pd1 117.80(14)
C13 P1 Pd1 106.72(13)
C34 P2 C35 106.71(18)
C34 P2 C41 100.03(19)
C35 P2 C41 102.81(17)
C34 P2 Pd1 116.42(12)
C35 P2 Pd1 109.98(13)
C41 P2 Pd1 119.33(12)
C25 Fe1 C30 106.91(16)
C25 Fe1 C34 108.68(16)
C30 Fe1 C34 41.75(15)
C25 Fe1 C26 41.17(17)
C30 Fe1 C26 109.75(15)
C34 Fe1 C26 138.65(15)
C25 Fe1 C29 41.92(14)
C30 Fe1 C29 135.89(17)
C34 Fe1 C29 108.90(16)
C26 Fe1 C29 69.06(15)
C25 Fe1 C31 134.55(15)
C30 Fe1 C31 40.68(17)
C34 Fe1 C31 69.67(17)
C26 Fe1 C31 109.38(16)
C29 Fe1 C31 176.01(15)
C25 Fe1 C33 140.70(18)
C30 Fe1 C33 69.26(15)
C34 Fe1 C33 41.71(15)
C26 Fe1 C33 177.92(17)
C29 Fe1 C33 112.95(16)
C31 Fe1 C33 68.64(17)
C25 Fe1 C32 175.21(15)
C30 Fe1 C32 68.63(16)
C34 Fe1 C32 69.37(17)
C26 Fe1 C32 137.74(18)
C29 Fe1 C32 142.64(15)
C31 Fe1 C32 40.81(15)
C33 Fe1 C32 40.29(17)
C25 Fe1 C27 69.52(17)
C30 Fe1 C27 140.13(16)
C34 Fe1 C27 177.48(16)
C26 Fe1 C27 40.94(15)
C29 Fe1 C27 68.58(17)
C31 Fe1 C27 112.85(18)
C33 Fe1 C27 138.83(16)
C32 Fe1 C27 112.56(17)
C25 Fe1 C28 69.19(15)
C30 Fe1 C28 176.01(17)
C34 Fe1 C28 137.93(16)
C26 Fe1 C28 68.01(15)
C29 Fe1 C28 40.52(16)
C31 Fe1 C28 142.81(18)
C33 Fe1 C28 113.09(15)
C32 Fe1 C28 115.29(16)
C27 Fe1 C28 40.03(15)
C1 Pd1 C7 83.11(14)
C1 Pd1 P2 87.47(10)
C7 Pd1 P2 170.56(11)
C1 Pd1 P1 172.24(11)
C7 Pd1 P1 91.73(11)
P2 Pd1 P1 97.70(4)

loop_
_geom_bond_atom_site_label_1
_geom_bond_atom_site_label_2
_geom_bond_distance
C1 C2 1.385(6)
C1 C6 1.399(6)
C1 Pd1 2.055(4)
C2 C3 1.406(6)
C2 H2 0.9500
C3 C4 1.390(7)
C3 H3 0.9500
C4 C5 1.385(7)
C4 H4 0.9500
C5 C6 1.392(6)
C5 H5 0.9500
C6 H6 0.9500
C7 F2 1.373(4)
C7 F1 1.382(4)
C7 C8 1.540(6)
C7 Pd1 2.118(4)
C8 O1 1.234(5)
C8 N1 1.364(5)
C9 N1 1.459(6)
C9 C10 1.510(6)
C9 H9A 0.9900
C9 H9B 0.9900
C10 O2 1.434(5)
C10 H10A 0.9900
C10 H10B 0.9900
C11 O2 1.420(6)
C11 C12 1.531(6)
C11 H11A 0.9900
C11 H11B 0.9900
C12 N1 1.470(5)
C12 H12A 0.9900
C12 H12B 0.9900
C13 C18 1.395(5)
C13 C14 1.395(5)
C13 P1 1.838(4)
C14 C15 1.392(5)
C14 H14 0.9500
C15 C16 1.379(6)
C15 H15 0.9500
C16 C17 1.383(6)
C16 H16 0.9500
C17 C18 1.387(5)
C17 H17 0.9500
C18 H18 0.9500
C19 C24 1.383(6)
C19 C20 1.410(5)
C19 P1 1.831(4)
C20 C21 1.391(6)
C20 H20 0.9500
C21 C22 1.378(6)
C21 H21 0.9500
C22 C23 1.383(6)
C22 H22 0.9500
C23 C24 1.394(6)
C23 H23 0.9500
C24 H24 0.9500
C25 C26 1.421(6)
C25 C29 1.448(5)
C25 P1 1.811(4)
C25 Fe1 2.010(4)
C26 C27 1.433(5)
C26 Fe1 2.031(4)
C26 H26 0.9500
C27 C28 1.415(5)
C27 Fe1 2.067(4)
C27 H27 0.9500
C28 C29 1.421(6)
C28 Fe1 2.068(4)
C28 H28 0.9500
C29 Fe1 2.036(4)
C29 H29 0.9500
C30 C31 1.409(6)
C30 C34 1.437(5)
C30 Fe1 2.013(4)
C30 H30 0.9500
C31 C32 1.429(5)
C31 Fe1 2.039(4)
C31 H31 0.9500
C32 C33 1.412(6)
C32 Fe1 2.058(4)
C32 H32 0.9500
C33 C34 1.446(5)
C33 Fe1 2.042(4)
C33 H33 0.9500
C34 P2 1.789(4)
C34 Fe1 2.019(4)
C35 C40 1.389(6)
C35 C36 1.399(5)
C35 P2 1.822(4)
C36 C37 1.388(5)
C36 H36 0.9500
C37 C38 1.385(6)
C37 H37 0.9500
C38 C39 1.378(6)
C38 H38 0.9500
C39 C40 1.396(5)
C39 H39 0.9500
C40 H40 0.9500
C41 C46 1.391(6)
C41 C42 1.396(6)
C41 P2 1.832(4)
C42 C43 1.390(6)
C42 H42 0.9500
C43 C44 1.377(6)
C43 H43 0.9500
C44 C45 1.363(7)
C44 H44 0.9500
C45 C46 1.391(5)
C45 H45 0.9500
C46 H46 0.9500
P1 Pd1 2.3819(11)
P2 Pd1 2.3592(10)
